data_4083469
loop_
_publ_author_name
'Au, Richard H. W.'
'Fraser, Christopher S. A.'
'Eisler, Dana J.'
'Jennings, Michael C.'
'Puddephatt, Richard J.'

_publ_section_title
;
 Binuclear Organoplatinum(IV) Complexes with Bridging Xylenediyl Groups:
 Formation of Supramolecular Polymers through Hydrogen Bonding
;
_journal_issue 6
_journal_name_full Organometallics
_journal_page_first 1719
_journal_paper_doi 10.1021/om800889j
_journal_volume 28
_journal_year 2009
_chemical_formula_sum 'C66 H90 B2 F8 N6 O6 Pt2'
_chemical_formula_weight 1627.24
_chemical_name_systematic
; 
 ? 
;
_space_group_IT_number 73
_symmetry_cell_setting orthorhombic
_symmetry_space_group_name_Hall '-I 2b 2c'
_symmetry_space_group_name_H-M 'I b c a'
_atom_sites_solution_hydrogens geom
_atom_sites_solution_primary direct
_atom_sites_solution_secondary difmap
_audit_creation_method SHELXL-97
_cell_angle_alpha 90.00
_cell_angle_beta 90.00
_cell_angle_gamma 90.00
_cell_formula_units_Z 8
_cell_length_a 18.6165(3)
_cell_length_b 27.4048(4)
_cell_length_c 28.0783(5)
_cell_measurement_temperature 200(2)
_cell_volume 14325.0(4)
_computing_cell_refinement 'Nonius DENZO'
_computing_data_collection 'Nonius COLLECT'
_computing_data_reduction 'Nonius DENZO'
_computing_molecular_graphics 'Bruker SHELXTL'
_computing_publication_material 'Bruker SHELXTL'
_computing_structure_refinement 'SHELXL-97 (Sheldrick, 1997)'
_computing_structure_solution 'SHELXS-97 (Sheldrick, 1990)'
_diffrn_ambient_temperature 200(2)
_diffrn_measured_fraction_theta_full 0.999
_diffrn_measured_fraction_theta_max 0.999
_diffrn_measurement_device_type 'Nonius Kappa CCD'
_diffrn_measurement_method 'phi\omega scans'
_diffrn_radiation_monochromator graphite
_diffrn_radiation_source 'fine-focus sealed tube'
_diffrn_radiation_type MoK\a
_diffrn_radiation_wavelength 0.71073
_diffrn_reflns_av_R_equivalents 0.094
_diffrn_reflns_av_sigmaI/netI 0.0560
_diffrn_reflns_limit_h_max 24
_diffrn_reflns_limit_h_min -24
_diffrn_reflns_limit_k_max 35
_diffrn_reflns_limit_k_min -35
_diffrn_reflns_limit_l_max 36
_diffrn_reflns_limit_l_min -36
_diffrn_reflns_number 97500
_diffrn_reflns_theta_full 27.47
_diffrn_reflns_theta_max 27.47
_diffrn_reflns_theta_min 2.63
_exptl_absorpt_coefficient_mu 3.974
_exptl_absorpt_correction_T_max 0.5515
_exptl_absorpt_correction_T_min 0.2738
_exptl_absorpt_correction_type integration
_exptl_crystal_colour colourless
_exptl_crystal_density_diffrn 1.509
_exptl_crystal_density_method 'not measured'
_exptl_crystal_description shoebox
_exptl_crystal_F_000 6512
_exptl_crystal_size_max 0.44
_exptl_crystal_size_mid 0.35
_exptl_crystal_size_min 0.17
_refine_diff_density_max 1.657
_refine_diff_density_min -0.633
_refine_diff_density_rms 0.108
_refine_ls_extinction_method none
_refine_ls_goodness_of_fit_ref 0.931
_refine_ls_hydrogen_treatment mixed
_refine_ls_matrix_type full
_refine_ls_number_parameters 407
_refine_ls_number_reflns 8203
_refine_ls_number_restraints 0
_refine_ls_restrained_S_all 0.931
_refine_ls_R_factor_all 0.0714
_refine_ls_R_factor_gt 0.0355
_refine_ls_shift/su_max 0.008
_refine_ls_shift/su_mean 0.000
_refine_ls_structure_factor_coef Fsqd
_refine_ls_weighting_details 'calc w=1/[\s^2^(Fo^2^)+(0.0520P)^2^+0.0000P] where P=(Fo^2^+2Fc^2^)/3'
_refine_ls_weighting_scheme calc
_refine_ls_wR_factor_gt 0.0839
_refine_ls_wR_factor_ref 0.0928
_reflns_number_gt 5132
_reflns_number_total 8203
_reflns_threshold_expression >2sigma(I)
_cod_data_source_file om800889j_si_001.cif
_cod_data_source_block 12(BF4)2.2Me2CO
_cod_depositor_comments
;
The following automatic conversions were performed:

'_symmetry_cell_setting' value 'Orthorhombic' changed to
'orthorhombic' according to
/usr/data/users/saulius/automatic-downloads/retrospective/ACS/lib/dictionaries/cif_core.dic
dictionary named 'cif_core.dic' version 2.4.2 from 2011-04-26.

Automatic conversion script
Id: cif_fix_values 2281 2013-09-26 08:29:07Z andrius 
;
_cod_original_sg_symbol_H-M Ibca
_cod_database_code 4083469

loop_
_symmetry_equiv_pos_as_xyz
'x, y, z'
'-x+1/2, -y, z+1/2'
'-x, y+1/2, -z+1/2'
'x+1/2, -y+1/2, -z'
'x+1/2, y+1/2, z+1/2'
'-x+1, -y+1/2, z+1'
'-x+1/2, y+1, -z+1'
'x+1, -y+1, -z+1/2'
'-x, -y, -z'
'x-1/2, y, -z-1/2'
'x, -y-1/2, z-1/2'
'-x-1/2, y-1/2, z'
'-x+1/2, -y+1/2, -z+1/2'
'x, y+1/2, -z'
'x+1/2, -y, z'
'-x, y, z+1/2'

loop_
_atom_site_label
_atom_site_type_symbol
_atom_site_fract_x
_atom_site_fract_y
_atom_site_fract_z
_atom_site_U_iso_or_equiv
_atom_site_adp_type
_atom_site_occupancy
_atom_site_symmetry_multiplicity
_atom_site_calc_flag
_atom_site_refinement_flags
Pt1 Pt 0.635025(8) 0.578115(6) 0.092316(6) 0.03221(7) Uani 1 1 d .
O1 O 0.69609(18) 0.73204(12) 0.29022(11) 0.0573(9) Uani 1 1 d .
H1OA H 0.6966 0.7546 0.3104 0.086 Uiso 1 1 calc R
N1 N 0.59000(17) 0.52538(11) 0.14154(12) 0.0325(8) Uani 1 1 d .
C1 C 0.6661(3) 0.62745(18) 0.04239(16) 0.0489(12) Uani 1 1 d .
H1A H 0.6697 0.6113 0.0113 0.073 Uiso 1 1 calc R
H1B H 0.7130 0.6410 0.0511 0.073 Uiso 1 1 calc R
H1C H 0.6306 0.6538 0.0406 0.073 Uiso 1 1 calc R
N2 N 0.52170(19) 0.59019(12) 0.08750(11) 0.0305(8) Uani 1 1 d .
O2 O 0.6202(2) 0.78202(14) 0.25232(15) 0.0810(13) Uani 1 1 d .
C2 C 0.7429(2) 0.56518(18) 0.10160(16) 0.0446(12) Uani 1 1 d .
H2A H 0.7583 0.5391 0.0800 0.067 Uiso 1 1 calc R
H2B H 0.7518 0.5552 0.1346 0.067 Uiso 1 1 calc R
H2C H 0.7700 0.5950 0.0947 0.067 Uiso 1 1 calc R
N3 N 0.63908(17) 0.63469(12) 0.14659(13) 0.0349(8) Uani 1 1 d .
C3 C 0.6258(2) 0.49168(15) 0.16608(16) 0.0373(11) Uani 1 1 d .
H3A H 0.6764 0.4948 0.1689 0.045 Uiso 1 1 calc R
C4 C 0.5927(2) 0.45263(15) 0.18741(15) 0.0400(11) Uani 1 1 d .
H4A H 0.6207 0.4298 0.2048 0.048 Uiso 1 1 calc R
C5 C 0.5192(2) 0.44594(14) 0.18414(14) 0.0316(10) Uani 1 1 d .
C6 C 0.4814(2) 0.48335(13) 0.16092(13) 0.0309(10) Uani 1 1 d .
H6A H 0.4305 0.4818 0.1590 0.037 Uiso 1 1 calc R
C7 C 0.5171(2) 0.52230(14) 0.14091(13) 0.0286(9) Uani 1 1 d .
C8 C 0.4797(2) 0.56249(14) 0.11543(14) 0.0300(9) Uani 1 1 d .
C9 C 0.4077(2) 0.57180(14) 0.12108(15) 0.0330(10) Uani 1 1 d .
H9A H 0.3796 0.5516 0.1413 0.040 Uiso 1 1 calc R
C10 C 0.3756(2) 0.61099(17) 0.09720(15) 0.0394(11) Uani 1 1 d .
C11 C 0.4181(2) 0.63737(15) 0.06684(15) 0.0390(11) Uani 1 1 d .
H11A H 0.3981 0.6630 0.0483 0.047 Uiso 1 1 calc R
C12 C 0.4904(2) 0.62631(16) 0.06346(14) 0.0377(11) Uani 1 1 d .
H12A H 0.5193 0.6455 0.0428 0.045 Uiso 1 1 calc R
C13 C 0.4813(2) 0.40048(15) 0.20346(15) 0.0367(10) Uani 1 1 d .
C14 C 0.4814(3) 0.40332(19) 0.25772(16) 0.0624(15) Uani 1 1 d .
H14A H 0.4575 0.3744 0.2708 0.094 Uiso 1 1 calc R
H14B H 0.4557 0.4327 0.2679 0.094 Uiso 1 1 calc R
H14C H 0.5311 0.4046 0.2693 0.094 Uiso 1 1 calc R
C15 C 0.5236(3) 0.35515(15) 0.18778(18) 0.0541(13) Uani 1 1 d .
H15A H 0.4998 0.3258 0.1999 0.081 Uiso 1 1 calc R
H15B H 0.5726 0.3569 0.2005 0.081 Uiso 1 1 calc R
H15C H 0.5255 0.3539 0.1529 0.081 Uiso 1 1 calc R
C16 C 0.4043(2) 0.39519(16) 0.18541(18) 0.0485(12) Uani 1 1 d .
H16A H 0.3829 0.3655 0.1987 0.073 Uiso 1 1 calc R
H16B H 0.4045 0.3931 0.1506 0.073 Uiso 1 1 calc R
H16C H 0.3761 0.4236 0.1954 0.073 Uiso 1 1 calc R
C17 C 0.2959(2) 0.62227(17) 0.10425(17) 0.0467(12) Uani 1 1 d .
C18 C 0.2740(4) 0.6681(3) 0.0798(3) 0.140(4) Uani 1 1 d .
H18A H 0.2838 0.6652 0.0456 0.210 Uiso 1 1 calc R
H18B H 0.3012 0.6956 0.0929 0.210 Uiso 1 1 calc R
H18C H 0.2225 0.6736 0.0847 0.210 Uiso 1 1 calc R
C19 C 0.2787(3) 0.6265(3) 0.1565(2) 0.124(3) Uani 1 1 d .
H19A H 0.2274 0.6336 0.1605 0.186 Uiso 1 1 calc R
H19B H 0.3070 0.6530 0.1705 0.186 Uiso 1 1 calc R
H19C H 0.2904 0.5958 0.1726 0.186 Uiso 1 1 calc R
C20 C 0.2529(4) 0.5800(2) 0.0862(3) 0.126(4) Uani 1 1 d .
H20A H 0.2621 0.5756 0.0521 0.190 Uiso 1 1 calc R
H20B H 0.2017 0.5864 0.0912 0.190 Uiso 1 1 calc R
H20C H 0.2668 0.5504 0.1034 0.190 Uiso 1 1 calc R
C21 C 0.6068(2) 0.67811(16) 0.14213(16) 0.0416(11) Uani 1 1 d .
H21A H 0.5800 0.6844 0.1140 0.050 Uiso 1 1 calc R
C22 C 0.6105(2) 0.71424(17) 0.17626(18) 0.0472(12) Uani 1 1 d .
H22A H 0.5865 0.7445 0.1717 0.057 Uiso 1 1 calc R
C23 C 0.6497(2) 0.70570(16) 0.21711(17) 0.0414(11) Uani 1 1 d .
C24 C 0.6846(2) 0.66129(16) 0.22198(15) 0.0400(11) Uani 1 1 d .
H24A H 0.7132 0.6548 0.2493 0.048 Uiso 1 1 calc R
C25 C 0.6772(2) 0.62680(15) 0.18679(15) 0.0364(10) Uani 1 1 d .
H25A H 0.7000 0.5961 0.1909 0.044 Uiso 1 1 calc R
C26 C 0.6537(3) 0.74420(19) 0.25466(19) 0.0514(13) Uani 1 1 d .
C27 C 0.6392(2) 0.52436(18) 0.04070(16) 0.0449(12) Uani 1 1 d .
H27A H 0.6720 0.5353 0.0150 0.054 Uiso 1 1 calc R
H27B H 0.6601 0.4945 0.0550 0.054 Uiso 1 1 calc R
C28 C 0.5682(2) 0.51156(16) 0.01899(15) 0.0408(11) Uani 1 1 d .
C29 C 0.5394(2) 0.53782(18) -0.01812(15) 0.0465(12) Uani 1 1 d .
H29A H 0.5663 0.5639 -0.0315 0.056 Uiso 1 1 calc R
C30 C 0.5280(3) 0.47286(16) 0.03655(15) 0.0443(11) Uani 1 1 d .
H30A H 0.5468 0.4534 0.0616 0.053 Uiso 1 1 calc R
O100 O 0.2934(2) 0.71409(14) 0.36733(14) 0.0804(13) Uani 1 1 d .
C100 C 0.3381(4) 0.7210(2) 0.3970(2) 0.0758(19) Uani 1 1 d .
C101 C 0.4071(4) 0.7452(3) 0.3869(3) 0.114(3) Uani 1 1 d .
H10D H 0.4153 0.7457 0.3524 0.171 Uiso 1 1 calc R
H10E H 0.4461 0.7272 0.4025 0.171 Uiso 1 1 calc R
H10F H 0.4058 0.7787 0.3990 0.171 Uiso 1 1 calc R
C102 C 0.3253(6) 0.7104(4) 0.4481(3) 0.241(8) Uani 1 1 d .
H10A H 0.2788 0.6941 0.4517 0.362 Uiso 1 1 calc R
H10B H 0.3251 0.7410 0.4661 0.362 Uiso 1 1 calc R
H10C H 0.3635 0.6891 0.4601 0.362 Uiso 1 1 calc R
F100 F 0.3236(2) 0.50615(12) 0.21037(14) 0.1129(14) Uani 1 1 d .
B100 B 0.2832(4) 0.5000 0.2500 0.0394(17) Uani 1 2 d S
F101 F 0.24084(15) 0.54077(10) 0.25510(10) 0.0671(8) Uani 1 1 d .
B200 B 0.5000 0.7500 0.0140(3) 0.052(2) Uani 1 2 d S
F201 F 0.5572(2) 0.73964(13) 0.04282(14) 0.1131(14) Uani 1 1 d .
F202 F 0.48538(18) 0.70993(10) -0.01358(9) 0.0744(9) Uani 1 1 d .

loop_
_atom_site_aniso_label
_atom_site_aniso_U_11
_atom_site_aniso_U_22
_atom_site_aniso_U_33
_atom_site_aniso_U_23
_atom_site_aniso_U_13
_atom_site_aniso_U_12
Pt1 0.02671(10) 0.04137(11) 0.02856(11) -0.00202(8) 0.00168(7) -0.00405(7)
O1 0.072(2) 0.059(2) 0.041(2) -0.0186(17) -0.0032(19) 0.0026(19)
N1 0.030(2) 0.0305(18) 0.037(2) -0.0036(16) -0.0011(17) -0.0030(16)
C1 0.048(3) 0.066(3) 0.032(3) 0.011(2) 0.006(2) -0.015(3)
N2 0.032(2) 0.039(2) 0.0206(18) 0.0008(15) -0.0013(16) -0.0068(16)
O2 0.092(3) 0.063(3) 0.088(3) -0.034(2) -0.020(3) 0.024(2)
C2 0.022(2) 0.063(3) 0.049(3) -0.009(2) -0.001(2) -0.005(2)
N3 0.034(2) 0.034(2) 0.037(2) -0.0014(17) 0.0012(17) -0.0058(16)
C3 0.030(2) 0.038(3) 0.044(3) -0.002(2) -0.008(2) 0.003(2)
C4 0.036(3) 0.038(3) 0.046(3) 0.006(2) -0.007(2) 0.006(2)
C5 0.034(2) 0.025(2) 0.036(2) -0.0036(19) 0.000(2) -0.0010(19)
C6 0.033(2) 0.033(2) 0.027(2) -0.0014(18) -0.0003(19) 0.0005(18)
C7 0.028(2) 0.033(2) 0.025(2) -0.0022(18) 0.0030(18) 0.0006(18)
C8 0.029(2) 0.032(2) 0.029(2) -0.0040(19) 0.003(2) -0.0022(18)
C9 0.032(2) 0.034(2) 0.033(2) 0.0024(18) 0.001(2) -0.0023(19)
C10 0.035(3) 0.042(3) 0.041(3) 0.003(2) -0.004(2) 0.004(2)
C11 0.039(3) 0.039(3) 0.039(3) 0.009(2) -0.006(2) -0.002(2)
C12 0.040(3) 0.045(3) 0.028(2) 0.006(2) 0.001(2) -0.006(2)
C13 0.038(3) 0.032(2) 0.040(2) 0.008(2) -0.002(2) 0.000(2)
C14 0.081(4) 0.064(3) 0.043(3) 0.009(3) 0.004(3) -0.014(3)
C15 0.060(3) 0.037(3) 0.065(3) 0.004(2) -0.002(3) 0.003(2)
C16 0.041(3) 0.041(3) 0.063(3) 0.011(2) -0.008(3) -0.003(2)
C17 0.035(3) 0.051(3) 0.054(3) 0.016(2) 0.006(2) 0.009(2)
C18 0.058(4) 0.130(7) 0.232(10) 0.099(6) 0.037(5) 0.041(4)
C19 0.075(5) 0.209(9) 0.088(5) 0.015(5) 0.029(4) 0.074(5)
C20 0.043(4) 0.104(6) 0.233(11) -0.020(5) -0.012(5) -0.010(4)
C21 0.041(3) 0.041(3) 0.042(3) 0.000(2) -0.005(2) -0.001(2)
C22 0.045(3) 0.040(3) 0.057(3) -0.004(2) -0.007(3) 0.004(2)
C23 0.035(3) 0.041(3) 0.048(3) -0.004(2) 0.006(2) -0.006(2)
C24 0.042(3) 0.047(3) 0.031(2) 0.000(2) -0.003(2) -0.005(2)
C25 0.040(3) 0.033(2) 0.036(3) 0.000(2) -0.001(2) -0.003(2)
C26 0.053(3) 0.049(3) 0.052(3) -0.014(3) 0.011(3) -0.004(3)
C27 0.039(3) 0.057(3) 0.038(3) -0.020(2) -0.003(2) 0.003(2)
C28 0.041(3) 0.047(3) 0.035(3) -0.014(2) 0.000(2) 0.004(2)
C29 0.048(3) 0.058(3) 0.033(3) -0.005(2) 0.003(2) -0.005(2)
C30 0.052(3) 0.051(3) 0.030(3) -0.007(2) -0.007(2) 0.003(2)
O100 0.088(3) 0.095(3) 0.059(3) 0.032(2) -0.026(2) -0.038(2)
C100 0.093(5) 0.060(4) 0.075(5) 0.030(3) -0.027(4) -0.026(3)
C101 0.068(4) 0.178(8) 0.097(5) 0.009(6) -0.010(4) -0.030(5)
C102 0.304(13) 0.324(15) 0.097(7) 0.137(8) -0.113(8) -0.235(12)
F100 0.130(3) 0.072(2) 0.137(3) 0.018(2) 0.097(3) 0.022(2)
B100 0.037(4) 0.044(4) 0.038(4) -0.003(4) 0.000 0.000
F101 0.0652(19) 0.0625(18) 0.073(2) -0.0155(16) 0.0056(17) 0.0159(15)
B200 0.081(6) 0.035(4) 0.039(5) 0.000 0.000 0.011(4)
F201 0.137(3) 0.076(2) 0.126(3) 0.010(2) -0.069(3) 0.007(2)
F202 0.124(3) 0.0470(17) 0.0519(18) -0.0024(14) -0.0006(18) -0.0121(17)

loop_
_atom_type_symbol
_atom_type_description
_atom_type_scat_dispersion_real
_atom_type_scat_dispersion_imag
_atom_type_scat_source
C C 0.0033 0.0016 'International Tables Vol C Tables 4.2.6.8 and 6.1.1.4'
H H 0.0000 0.0000 'International Tables Vol C Tables 4.2.6.8 and 6.1.1.4'
B B 0.0013 0.0007 'International Tables Vol C Tables 4.2.6.8 and 6.1.1.4'
N N 0.0061 0.0033 'International Tables Vol C Tables 4.2.6.8 and 6.1.1.4'
O O 0.0106 0.0060 'International Tables Vol C Tables 4.2.6.8 and 6.1.1.4'
F F 0.0171 0.0103 'International Tables Vol C Tables 4.2.6.8 and 6.1.1.4'
Pt Pt -1.7033 8.3905 'International Tables Vol C Tables 4.2.6.8 and 6.1.1.4'

loop_
_geom_angle_atom_site_label_1
_geom_angle_atom_site_label_2
_geom_angle_atom_site_label_3
_geom_angle
_geom_angle_site_symmetry_1
_geom_angle_site_symmetry_3
C1 Pt1 C2 85.65(19) . .
C1 Pt1 C27 88.8(2) . .
C2 Pt1 C27 85.94(17) . .
C1 Pt1 N2 97.71(16) . .
C2 Pt1 N2 176.18(15) . .
C27 Pt1 N2 95.91(14) . .
C1 Pt1 N1 173.43(16) . .
C2 Pt1 N1 100.48(16) . .
C27 Pt1 N1 89.23(17) . .
N2 Pt1 N1 76.25(12) . .
C1 Pt1 N3 89.96(18) . .
C2 Pt1 N3 90.01(15) . .
C27 Pt1 N3 175.85(15) . .
N2 Pt1 N3 88.18(12) . .
N1 Pt1 N3 92.40(13) . .
C3 N1 C7 117.6(4) . .
C3 N1 Pt1 126.8(3) . .
C7 N1 Pt1 114.8(3) . .
C12 N2 C8 117.5(4) . .
C12 N2 Pt1 125.3(3) . .
C8 N2 Pt1 116.7(3) . .
C21 N3 C25 117.1(4) . .
C21 N3 Pt1 123.5(3) . .
C25 N3 Pt1 119.3(3) . .
N1 C3 C4 122.8(4) . .
C3 C4 C5 121.2(4) . .
C4 C5 C6 115.5(4) . .
C4 C5 C13 122.7(4) . .
C6 C5 C13 121.8(4) . .
C7 C6 C5 120.8(4) . .
N1 C7 C6 121.7(4) . .
N1 C7 C8 115.3(3) . .
C6 C7 C8 122.9(3) . .
N2 C8 C9 122.1(4) . .
N2 C8 C7 115.3(4) . .
C9 C8 C7 122.6(4) . .
C8 C9 C10 120.3(4) . .
C11 C10 C9 117.2(4) . .
C11 C10 C17 122.3(4) . .
C9 C10 C17 120.5(4) . .
C10 C11 C12 119.3(4) . .
N2 C12 C11 123.7(4) . .
C14 C13 C16 109.7(4) . .
C14 C13 C5 108.2(4) . .
C16 C13 C5 113.1(3) . .
C14 C13 C15 109.1(4) . .
C16 C13 C15 108.0(4) . .
C5 C13 C15 108.7(4) . .
C18 C17 C20 110.5(6) . .
C18 C17 C19 109.0(5) . .
C20 C17 C19 106.0(5) . .
C18 C17 C10 112.1(4) . .
C20 C17 C10 108.6(5) . .
C19 C17 C10 110.4(4) . .
N3 C21 C22 123.4(4) . .
C23 C22 C21 118.8(4) . .
C22 C23 C24 118.6(4) . .
C22 C23 C26 119.6(4) . .
C24 C23 C26 121.8(4) . .
C25 C24 C23 119.1(4) . .
N3 C25 C24 122.9(4) . .
O2 C26 O1 124.5(5) . .
O2 C26 C23 122.7(5) . .
O1 C26 C23 112.8(4) . .
C28 C27 Pt1 114.8(3) . .
C29 C28 C30 117.3(4) . .
C29 C28 C27 122.0(4) . .
C30 C28 C27 120.7(4) . .
C28 C29 C30 121.6(4) . 9_665
C29 C30 C28 121.1(4) 9_665 .
O100 C100 C101 123.0(6) . .
O100 C100 C102 122.2(6) . .
C101 C100 C102 114.6(6) . .
F100 B100 F100 112.5(7) 8_455 .
F100 B100 F101 107.62(19) 8_455 8_455
F100 B100 F101 109.5(2) . 8_455
F100 B100 F101 109.5(2) 8_455 .
F100 B100 F101 107.62(19) . .
F101 B100 F101 110.1(6) 8_455 .
F201 B200 F201 107.4(7) . 6_564
F201 B200 F202 110.3(2) . 6_564
F201 B200 F202 108.8(2) 6_564 6_564
F201 B200 F202 108.8(2) . .
F201 B200 F202 110.3(2) 6_564 .
F202 B200 F202 111.2(6) 6_564 .

loop_
_geom_bond_atom_site_label_1
_geom_bond_atom_site_label_2
_geom_bond_distance
_geom_bond_site_symmetry_2
Pt1 C1 2.032(4) .
Pt1 C2 2.056(4) .
Pt1 C27 2.068(4) .
Pt1 N2 2.140(4) .
Pt1 N1 2.168(3) .
Pt1 N3 2.175(3) .
O1 C26 1.315(6) .
N1 C3 1.331(5) .
N1 C7 1.359(5) .
N2 C12 1.333(5) .
N2 C8 1.342(5) .
O2 C26 1.211(6) .
N3 C21 1.339(5) .
N3 C25 1.351(5) .
C3 C4 1.373(6) .
C4 C5 1.382(6) .
C5 C6 1.405(5) .
C5 C13 1.531(5) .
C6 C7 1.378(5) .
C7 C8 1.487(5) .
C8 C9 1.373(6) .
C9 C10 1.400(6) .
C10 C11 1.369(6) .
C10 C17 1.529(6) .
C11 C12 1.383(6) .
C13 C14 1.526(6) .
C13 C16 1.528(6) .
C13 C15 1.535(6) .
C17 C18 1.487(7) .
C17 C20 1.496(8) .
C17 C19 1.507(7) .
C21 C22 1.380(6) .
C22 C23 1.379(6) .
C23 C24 1.386(6) .
C23 C26 1.493(6) .
C24 C25 1.374(6) .
C27 C28 1.498(6) .
C28 C29 1.375(6) .
C28 C30 1.389(6) .
C29 C30 1.388(6) 9_665
C30 C29 1.388(6) 9_665
O100 C100 1.194(7) .
C100 C101 1.473(9) .
C100 C102 1.482(9) .
F100 B100 1.354(5) .
B100 F100 1.354(5) 8_455
B100 F101 1.375(5) 8_455
B100 F101 1.375(5) .
B200 F201 1.367(5) .
B200 F201 1.367(5) 6_564
B200 F202 1.371(5) 6_564
B200 F202 1.371(5) .
